data_7062389
loop_
_publ_author_name
'R., Thrilokraj'
'Hegde, Rajeev V.'
'Ghosh, Arnab'
'Limaye, Akshay S.'
'Rode, Haridas B.'
'Sridhar, Balasubramanian'
'Dateer, Ramesh B.'

_publ_section_title
;
 A sustainable approach for nickel nanoparticles synthesis: expeditious
 access to N-heterocycles under heterogeneous condition and photophysical
 studies
;
_journal_issue 17
_journal_name_full 'New Journal of Chemistry'
_journal_page_first 8268
_journal_page_last 8276
_journal_paper_doi 10.1039/D3NJ00988B
_journal_volume 47
_journal_year 2023
_chemical_formula_moiety 'C14 H10 N2'
_chemical_formula_sum 'C14 H10 N2'
_chemical_formula_weight 206.24
_space_group_crystal_system orthorhombic
_space_group_IT_number 29
_space_group_name_Hall 'P 2c -2ac'
_space_group_name_H-M_alt 'P c a 21'
_atom_sites_solution_hydrogens geom
_audit_creation_method SHELXL-2018/3
_audit_update_record
;
2022-10-07 deposited with the CCDC.	2023-03-28 downloaded from the CCDC.
;
_cell_angle_alpha 90
_cell_angle_beta 90
_cell_angle_gamma 90
_cell_formula_units_Z 4
_cell_length_a 18.564(10)
_cell_length_b 5.046(2)
_cell_length_c 11.181(5)
_cell_measurement_reflns_used 4873
_cell_measurement_temperature 294(2)
_cell_measurement_theta_max 30.30
_cell_measurement_theta_min 2.19
_cell_volume 1047.4(8)
_computing_cell_refinement '<i>SAINT</i> (Bruker, 2016)'
_computing_data_collection '<i>APEX3</i> (Bruker, 2016)'
_computing_data_reduction 'Bruker SAINT'
_computing_molecular_graphics 'Bruker SHELXTL'
_computing_publication_material 'Bruker SHELXTL'
_computing_structure_refinement 'SHELXL-2018/3 (Sheldrick, 2018)'
_computing_structure_solution 'SHELXT 2014/5 (Sheldrick, 2014)'
_diffrn_ambient_temperature 294(2)
_diffrn_measured_fraction_theta_full 0.997
_diffrn_measured_fraction_theta_max 0.998
_diffrn_measurement_device_type 'Bruker D8 QUEST PHOTON-100'
_diffrn_measurement_method '\w and \f'
_diffrn_radiation_type MoK\a
_diffrn_radiation_wavelength 0.71073
_diffrn_reflns_av_R_equivalents 0.0714
_diffrn_reflns_av_unetI/netI 0.0739
_diffrn_reflns_Laue_measured_fraction_full 0.997
_diffrn_reflns_Laue_measured_fraction_max 0.998
_diffrn_reflns_limit_h_max 24
_diffrn_reflns_limit_h_min -24
_diffrn_reflns_limit_k_max 6
_diffrn_reflns_limit_k_min -5
_diffrn_reflns_limit_l_max 14
_diffrn_reflns_limit_l_min -14
_diffrn_reflns_number 16279
_diffrn_reflns_point_group_measured_fraction_full 0.996
_diffrn_reflns_point_group_measured_fraction_max 0.987
_diffrn_reflns_theta_full 25.242
_diffrn_reflns_theta_max 28.268
_diffrn_reflns_theta_min 2.852
_exptl_absorpt_coefficient_mu 0.079
_exptl_absorpt_correction_T_max 0.7457
_exptl_absorpt_correction_T_min 0.5322
_exptl_absorpt_correction_type multi-scan
_exptl_absorpt_process_details
;
 SADABS 2016/2: Krause, L., Herbst-Irmer, R., Sheldrick G.M. & Stalke D.,
 J. Appl. Cryst. 48 (2015) 3-10
;
_exptl_crystal_colour colorless
_exptl_crystal_density_diffrn 1.308
_exptl_crystal_description needle
_exptl_crystal_F_000 432
_exptl_crystal_size_max 0.190
_exptl_crystal_size_mid 0.080
_exptl_crystal_size_min 0.060
_refine_diff_density_max 0.311
_refine_diff_density_min -0.195
_refine_diff_density_rms 0.045
_refine_ls_abs_structure_details
;
 Flack x determined using 595 quotients [(I+)-(I-)]/[(I+)+(I-)]
 (Parsons, Flack and Wagner, Acta Cryst. B69 (2013) 249-259).
;
_refine_ls_abs_structure_Flack -2.4(10)
_refine_ls_extinction_method none
_refine_ls_goodness_of_fit_ref 1.036
_refine_ls_hydrogen_treatment constr
_refine_ls_matrix_type full
_refine_ls_number_parameters 145
_refine_ls_number_reflns 2564
_refine_ls_number_restraints 1
_refine_ls_restrained_S_all 1.036
_refine_ls_R_factor_all 0.1132
_refine_ls_R_factor_gt 0.0608
_refine_ls_shift/su_max 0.000
_refine_ls_shift/su_mean 0.000
_refine_ls_structure_factor_coef Fsqd
_refine_ls_weighting_details 'w=1/[\s^2^(Fo^2^)+(0.0339P)^2^+0.7071P] where P=(Fo^2^+2Fc^2^)/3'
_refine_ls_weighting_scheme calc
_refine_ls_wR_factor_gt 0.1332
_refine_ls_wR_factor_ref 0.1598
_reflns_Friedel_coverage 0.883
_reflns_Friedel_fraction_full 0.996
_reflns_Friedel_fraction_max 0.976
_reflns_number_gt 1580
_reflns_number_total 2564
_reflns_threshold_expression 'I > 2\s(I)'
_cod_data_source_file d3nj00988b2.cif
_cod_data_source_block KB99_0m
_cod_depositor_comments 'Adding full bibliography for 7062389.cif.'
_cod_original_cell_volume 1047.3(9)
_cod_database_code 7062389
_shelx_shelxl_version_number 2018/3
_shelx_space_group_comment
;
The symmetry employed for this shelxl refinement is uniquely defined
by the following loop, which should always be used as a source of
symmetry information in preference to the above space-group names.
They are only intended as comments.
;
_shelx_estimated_absorpt_t_min 0.985
_shelx_estimated_absorpt_t_max 0.995

loop_
_space_group_symop_operation_xyz
'x, y, z'
'-x, -y, z+1/2'
'-x+1/2, y, z+1/2'
'x+1/2, -y, z'

loop_
_atom_site_label
_atom_site_type_symbol
_atom_site_fract_x
_atom_site_fract_y
_atom_site_fract_z
_atom_site_U_iso_or_equiv
_atom_site_adp_type
_atom_site_occupancy
_atom_site_site_symmetry_order
_atom_site_calc_flag
_atom_site_refinement_flags_posn
_atom_site_refinement_flags_adp
_atom_site_refinement_flags_occupancy
_atom_site_disorder_assembly
_atom_site_disorder_group
C1 C 0.3969(2) 0.0031(10) 0.5157(4) 0.0468(11) Uani 1 1 d . . . . .
C2 C 0.4223(3) -0.1897(10) 0.4418(5) 0.0586(14) Uani 1 1 d . . . . .
H2 H 0.400907 -0.215657 0.367557 0.070 Uiso 1 1 calc R U . . .
C3 C 0.4796(3) -0.3472(10) 0.4759(6) 0.0662(15) Uani 1 1 d . . . . .
H3 H 0.496296 -0.477720 0.424115 0.079 Uiso 1 1 calc R U . . .
C4 C 0.5122(3) -0.3143(11) 0.5847(6) 0.0679(16) Uani 1 1 d . . . . .
H4 H 0.550891 -0.420725 0.606696 0.081 Uiso 1 1 calc R U . . .
C5 C 0.4869(3) -0.1209(11) 0.6613(5) 0.0673(15) Uani 1 1 d . . . . .
H5 H 0.508299 -0.097159 0.735742 0.081 Uiso 1 1 calc R U . . .
C6 C 0.4291(3) 0.0389(10) 0.6267(5) 0.0598(14) Uani 1 1 d . . . . .
H6 H 0.412092 0.169610 0.678095 0.072 Uiso 1 1 calc R U . . .
C7 C 0.3351(2) 0.1708(10) 0.4800(4) 0.0440(11) Uani 1 1 d . . . . .
C8 C 0.2533(2) 0.5002(8) 0.5202(4) 0.0404(10) Uani 1 1 d . . . . .
C9 C 0.2204(2) 0.4581(9) 0.4087(4) 0.0428(10) Uani 1 1 d . . . . .
C10 C 0.2515(3) 0.2624(9) 0.3377(4) 0.0528(11) Uani 1 1 d . . . . .
H10 H 0.230858 0.230047 0.263352 0.063 Uiso 1 1 calc R U . . .
C11 C 0.2263(2) 0.6960(9) 0.5954(5) 0.0500(12) Uani 1 1 d . . . . .
H11 H 0.247911 0.726535 0.669093 0.060 Uiso 1 1 calc R U . . .
C12 C 0.1686(3) 0.8426(10) 0.5617(5) 0.0536(12) Uani 1 1 d . . . . .
H12 H 0.150956 0.972710 0.612831 0.064 Uiso 1 1 calc R U . . .
C13 C 0.1354(2) 0.8009(11) 0.4515(5) 0.0530(13) Uani 1 1 d . . . . .
H13 H 0.095652 0.902570 0.430034 0.064 Uiso 1 1 calc R U . . .
C14 C 0.1606(2) 0.6127(9) 0.3749(4) 0.0493(12) Uani 1 1 d . . . . .
H14 H 0.138517 0.586377 0.301204 0.059 Uiso 1 1 calc R U . . .
N1 N 0.3117(2) 0.3486(7) 0.5551(3) 0.0453(9) Uani 1 1 d . . . . .
N2 N 0.3081(2) 0.1192(8) 0.3684(3) 0.0502(10) Uani 1 1 d . . . . .

loop_
_atom_site_aniso_label
_atom_site_aniso_U_11
_atom_site_aniso_U_22
_atom_site_aniso_U_33
_atom_site_aniso_U_23
_atom_site_aniso_U_13
_atom_site_aniso_U_12
C1 0.049(2) 0.046(3) 0.046(2) 0.008(2) 0.008(2) -0.005(2)
C2 0.061(3) 0.052(3) 0.062(3) -0.003(3) 0.013(2) -0.004(2)
C3 0.057(3) 0.055(3) 0.087(4) -0.010(4) 0.010(3) 0.006(3)
C4 0.054(3) 0.058(4) 0.092(4) 0.009(4) 0.008(3) 0.007(2)
C5 0.062(3) 0.068(4) 0.072(4) 0.012(3) -0.002(3) -0.002(3)
C6 0.060(3) 0.053(3) 0.066(4) 0.002(3) 0.015(3) 0.007(3)
C7 0.055(3) 0.041(2) 0.036(2) 0.000(2) 0.009(2) -0.009(2)
C8 0.046(2) 0.038(2) 0.037(2) 0.006(2) 0.0024(19) -0.009(2)
C9 0.055(2) 0.036(2) 0.037(2) 0.003(2) 0.006(2) -0.007(2)
C10 0.078(3) 0.049(3) 0.031(2) -0.002(2) -0.003(2) -0.004(3)
C11 0.057(3) 0.050(3) 0.043(3) 0.000(3) -0.002(2) -0.004(2)
C12 0.059(3) 0.049(3) 0.052(3) -0.003(3) 0.008(2) -0.004(2)
C13 0.047(2) 0.055(3) 0.057(3) 0.006(3) -0.002(2) -0.001(2)
C14 0.056(3) 0.053(3) 0.039(2) 0.004(2) -0.006(2) -0.008(2)
N1 0.057(2) 0.044(2) 0.035(2) -0.0010(19) 0.0053(17) -0.0073(18)
N2 0.070(3) 0.050(2) 0.0309(18) -0.0056(19) 0.0038(18) 0.0021(19)

loop_
_atom_type_symbol
_atom_type_description
_atom_type_scat_dispersion_real
_atom_type_scat_dispersion_imag
_atom_type_scat_source
C C 0.0033 0.0016 'International Tables Vol C Tables 4.2.6.8 and 6.1.1.4'
H H 0.0000 0.0000 'International Tables Vol C Tables 4.2.6.8 and 6.1.1.4'
N N 0.0061 0.0033 'International Tables Vol C Tables 4.2.6.8 and 6.1.1.4'

loop_
_geom_angle_atom_site_label_1
_geom_angle_atom_site_label_2
_geom_angle_atom_site_label_3
_geom_angle
_geom_angle_site_symmetry_1
_geom_angle_site_symmetry_3
_geom_angle_publ_flag
C2 C1 C6 119.1(5) . . ?
C2 C1 C7 120.9(4) . . ?
C6 C1 C7 120.0(4) . . ?
C1 C2 C3 120.7(6) . . ?
C1 C2 H2 119.6 . . ?
C3 C2 H2 119.6 . . ?
C4 C3 C2 121.0(5) . . ?
C4 C3 H3 119.5 . . ?
C2 C3 H3 119.5 . . ?
C3 C4 C5 119.1(5) . . ?
C3 C4 H4 120.4 . . ?
C5 C4 H4 120.4 . . ?
C4 C5 C6 119.8(6) . . ?
C4 C5 H5 120.1 . . ?
C6 C5 H5 120.1 . . ?
C1 C6 C5 120.2(5) . . ?
C1 C6 H6 119.9 . . ?
C5 C6 H6 119.9 . . ?
N1 C7 N2 126.6(4) . . ?
N1 C7 C1 118.6(4) . . ?
N2 C7 C1 114.9(4) . . ?
N1 C8 C11 120.3(4) . . ?
N1 C8 C9 120.5(4) . . ?
C11 C8 C9 119.2(4) . . ?
C10 C9 C8 115.7(4) . . ?
C10 C9 C14 124.5(4) . . ?
C8 C9 C14 119.8(4) . . ?
N2 C10 C9 124.8(4) . . ?
N2 C10 H10 117.6 . . ?
C9 C10 H10 117.6 . . ?
C12 C11 C8 120.4(5) . . ?
C12 C11 H11 119.8 . . ?
C8 C11 H11 119.8 . . ?
C11 C12 C13 120.8(5) . . ?
C11 C12 H12 119.6 . . ?
C13 C12 H12 119.6 . . ?
C14 C13 C12 120.6(5) . . ?
C14 C13 H13 119.7 . . ?
C12 C13 H13 119.7 . . ?
C13 C14 C9 119.3(5) . . ?
C13 C14 H14 120.4 . . ?
C9 C14 H14 120.4 . . ?
C7 N1 C8 117.4(4) . . ?
C10 N2 C7 115.1(4) . . ?

loop_
_geom_bond_atom_site_label_1
_geom_bond_atom_site_label_2
_geom_bond_distance
_geom_bond_site_symmetry_2
_geom_bond_publ_flag
C1 C2 1.360(7) . ?
C1 C6 1.389(7) . ?
C1 C7 1.481(6) . ?
C2 C3 1.381(7) . ?
C2 H2 0.9300 . ?
C3 C4 1.368(8) . ?
C3 H3 0.9300 . ?
C4 C5 1.381(8) . ?
C4 H4 0.9300 . ?
C5 C6 1.397(7) . ?
C5 H5 0.9300 . ?
C6 H6 0.9300 . ?
C7 N1 1.304(5) . ?
C7 N2 1.370(6) . ?
C8 N1 1.383(5) . ?
C8 C11 1.390(6) . ?
C8 C9 1.404(6) . ?
C9 C10 1.392(6) . ?
C9 C14 1.409(6) . ?
C10 N2 1.320(6) . ?
C10 H10 0.9300 . ?
C11 C12 1.354(6) . ?
C11 H11 0.9300 . ?
C12 C13 1.395(7) . ?
C12 H12 0.9300 . ?
C13 C14 1.361(7) . ?
C13 H13 0.9300 . ?
C14 H14 0.9300 . ?

loop_
_geom_torsion_atom_site_label_1
_geom_torsion_atom_site_label_2
_geom_torsion_atom_site_label_3
_geom_torsion_atom_site_label_4
_geom_torsion
_geom_torsion_site_symmetry_1
_geom_torsion_site_symmetry_2
_geom_torsion_site_symmetry_3
_geom_torsion_site_symmetry_4
_geom_torsion_publ_flag
C6 C1 C2 C3 -0.4(7) . . . . ?
C7 C1 C2 C3 -179.4(5) . . . . ?
C1 C2 C3 C4 0.1(8) . . . . ?
C2 C3 C4 C5 0.3(8) . . . . ?
C3 C4 C5 C6 -0.5(8) . . . . ?
C2 C1 C6 C5 0.2(7) . . . . ?
C7 C1 C6 C5 179.3(4) . . . . ?
C4 C5 C6 C1 0.2(7) . . . . ?
C2 C1 C7 N1 178.4(4) . . . . ?
C6 C1 C7 N1 -0.6(6) . . . . ?
C2 C1 C7 N2 -1.5(6) . . . . ?
C6 C1 C7 N2 179.5(4) . . . . ?
N1 C8 C9 C10 -1.3(6) . . . . ?
C11 C8 C9 C10 178.7(4) . . . . ?
N1 C8 C9 C14 179.4(4) . . . . ?
C11 C8 C9 C14 -0.5(6) . . . . ?
C8 C9 C10 N2 0.0(7) . . . . ?
C14 C9 C10 N2 179.2(5) . . . . ?
N1 C8 C11 C12 -179.3(4) . . . . ?
C9 C8 C11 C12 0.6(6) . . . . ?
C8 C11 C12 C13 -0.2(7) . . . . ?
C11 C12 C13 C14 -0.4(7) . . . . ?
C12 C13 C14 C9 0.5(7) . . . . ?
C10 C9 C14 C13 -179.2(4) . . . . ?
C8 C9 C14 C13 -0.1(6) . . . . ?
N2 C7 N1 C8 0.7(6) . . . . ?
C1 C7 N1 C8 -179.2(4) . . . . ?
C11 C8 N1 C7 -179.0(4) . . . . ?
C9 C8 N1 C7 1.1(5) . . . . ?
C9 C10 N2 C7 1.5(7) . . . . ?
N1 C7 N2 C10 -1.9(6) . . . . ?
C1 C7 N2 C10 177.9(4) . . . . ?
